data_1561814
loop_
_publ_author_name
'Gurzhiy, Vladislav V.'
'Kovrugin, Vadim M.'
'Tyumentseva, Olga S.'
'Mikhaylenko, Pavel A.'
'Krivovichev, Sergey V.'
'Tananaev, Ivan G.'

_publ_section_title
;
 Topologically and geometrically flexible structural units in seven new
 organically templated uranyl selenates and selenite--selenates
;
_journal_name_full 'Journal of Solid State Chemistry'
_journal_page_first 32
_journal_page_last 40
_journal_paper_doi 10.1016/j.jssc.2015.04.040
_journal_volume 229
_journal_year 2015
_chemical_formula_moiety 'H2 O11 Se2 U, 2(C2 H8 N)'
_chemical_formula_sum 'C4 H18 N2 O11 Se2 U'
_chemical_formula_weight 666.15
_space_group_crystal_system orthorhombic
_space_group_IT_number 19
_space_group_name_Hall 'P 2ac 2ab'
_space_group_name_H-M_alt 'P 21 21 21'
_atom_sites_solution_hydrogens mixed
_cell_angle_alpha 90
_cell_angle_beta 90
_cell_angle_gamma 90
_cell_formula_units_Z 4
_cell_length_a 7.5363(7)
_cell_length_b 12.2021(11)
_cell_length_c 16.7601(16)
_cell_measurement_reflns_used 5132
_cell_measurement_temperature 210(2)
_cell_measurement_theta_max 35.12
_cell_measurement_theta_min 2.96
_cell_volume 1541.2(2)
_computing_molecular_graphics 'Olex2 (Dolomanov et al., 2009)'
_computing_publication_material 'Olex2 (Dolomanov et al., 2009)'
_computing_structure_refinement 'ShelXL (Sheldrick, 2008)'
_diffrn_ambient_temperature 210(2)
_diffrn_measured_fraction_theta_full 1.000
_diffrn_measured_fraction_theta_max 1.000
_diffrn_radiation_type MoK\a
_diffrn_radiation_wavelength 0.71073
_diffrn_reflns_av_R_equivalents 0.0564
_diffrn_reflns_av_unetI/netI 0.0562
_diffrn_reflns_Laue_measured_fraction_full 1.000
_diffrn_reflns_Laue_measured_fraction_max 1.000
_diffrn_reflns_limit_h_max 10
_diffrn_reflns_limit_h_min -10
_diffrn_reflns_limit_k_max 17
_diffrn_reflns_limit_k_min -17
_diffrn_reflns_limit_l_max 23
_diffrn_reflns_limit_l_min -20
_diffrn_reflns_number 13644
_diffrn_reflns_point_group_measured_fraction_full 1.000
_diffrn_reflns_point_group_measured_fraction_max 1.000
_diffrn_reflns_theta_full 25.242
_diffrn_reflns_theta_max 29.998
_diffrn_reflns_theta_min 2.064
_exptl_absorpt_coefficient_mu 15.306
_exptl_absorpt_correction_T_max 0.3224
_exptl_absorpt_correction_T_min 0.1779
_exptl_absorpt_correction_type multi-scan
_exptl_absorpt_process_details 'Bruker SADABS'
_exptl_crystal_colour yellow
_exptl_crystal_density_diffrn 2.871
_exptl_crystal_description plate
_exptl_crystal_F_000 1216
_exptl_crystal_size_max 0.21
_exptl_crystal_size_mid 0.17
_exptl_crystal_size_min 0.09
_refine_diff_density_max 2.339
_refine_diff_density_min -1.497
_refine_diff_density_rms 0.204
_refine_ls_abs_structure_details
;
 Refined as an inversion twin.
;
_refine_ls_abs_structure_Flack 0.188(14)
_refine_ls_extinction_coef .
_refine_ls_extinction_method none
_refine_ls_goodness_of_fit_ref 0.940
_refine_ls_hydrogen_treatment mixed
_refine_ls_matrix_type full
_refine_ls_number_parameters 192
_refine_ls_number_reflns 4492
_refine_ls_number_restraints 5
_refine_ls_restrained_S_all 0.939
_refine_ls_R_factor_all 0.0352
_refine_ls_R_factor_gt 0.0311
_refine_ls_shift/su_max 0.000
_refine_ls_shift/su_mean 0.000
_refine_ls_structure_factor_coef Fsqd
_refine_ls_weighting_details 'w=1/[\s^2^(Fo^2^)+(0.0280P)^2^] where P=(Fo^2^+2Fc^2^)/3'
_refine_ls_weighting_scheme calc
_refine_ls_wR_factor_gt 0.0629
_refine_ls_wR_factor_ref 0.0639
_reflns_Friedel_coverage 0.753
_reflns_Friedel_fraction_full 1.000
_reflns_Friedel_fraction_max 1.000
_reflns_number_gt 4117
_reflns_number_total 4492
_reflns_threshold_expression 'I > 2\s(I)'
_cod_data_source_file CompI_last.cif
_cod_data_source_block compound_I
_cod_database_code 1561814
_shelx_space_group_comment
;
The symmetry employed for this shelxl refinement is uniquely defined
by the following loop, which should always be used as a source of
symmetry information in preference to the above space-group names.
They are only intended as comments.
;
_olex2_refinement_description
;
1. Twinned data refinement
 Scales: 0.812(14) 0.188(14)
2. Fixed Uiso
 At 1.2 times of:
  All N(H,H) groups
 At 1.5 times of:
  All C(H,H,H) groups, All O(H,H) groups
3. Restrained distances
 H11A-H11B
 1.5 with sigma of 0.02
 O11-H11A = O11-H11B
 0.9 with sigma of 0.02
 H11B-U1 = U1-H11A
 2.9 with sigma of 0.02
4.a Secondary CH2 refined with riding coordinates:
 N2(H2D,H2E), N1(H1D,H1E)
4.b Idealised Me refined as rotating group:
 C1(H1A,H1B,H1C), C2(H2A,H2B,H2C), C3(H3A,H3B,H3C), C4(H4A,H4B,H4C)
;

loop_
_space_group_symop_operation_xyz
'x, y, z'
'-x+1/2, -y, z+1/2'
'x+1/2, -y+1/2, -z'
'-x, y+1/2, -z+1/2'

loop_
_atom_site_label
_atom_site_type_symbol
_atom_site_fract_x
_atom_site_fract_y
_atom_site_fract_z
_atom_site_U_iso_or_equiv
_atom_site_adp_type
_atom_site_occupancy
_atom_site_site_symmetry_order
_atom_site_calc_flag
_atom_site_refinement_flags_posn
_atom_site_refinement_flags_adp
_atom_site_refinement_flags_occupancy
_atom_site_disorder_assembly
_atom_site_disorder_group
U1 U -2.88384(4) 0.65079(3) 0.24285(2) 0.01479(8) Uani 1 1 d D . . . .
Se1 Se -2.78689(10) 0.35665(8) 0.18605(5) 0.01427(16) Uani 1 1 d . . . . .
Se2 Se -3.21320(11) 0.44112(7) 0.31498(5) 0.01546(18) Uani 1 1 d . . . . .
O1 O -2.8609(8) 0.6517(6) 0.3482(3) 0.0234(12) Uani 1 1 d . . . . .
O2 O -2.9073(8) 0.6511(6) 0.1376(3) 0.0244(13) Uani 1 1 d . . . . .
O3 O -2.7582(8) 0.4706(4) 0.2372(5) 0.0277(16) Uani 1 1 d . . . . .
O4 O -2.5940(10) 0.3104(6) 0.1595(4) 0.0318(17) Uani 1 1 d . . . . .
O5 O -2.8711(7) 0.2666(4) 0.2502(4) 0.0196(12) Uani 1 1 d . . . . .
O6 O -2.9181(9) 0.3744(6) 0.1108(4) 0.0297(17) Uani 1 1 d . . . . .
O7 O -3.1244(7) 0.5377(4) 0.2543(3) 0.0110(10) Uani 1 1 d . . . . .
O8 O -3.0866(10) 0.4182(6) 0.3913(4) 0.0283(17) Uani 1 1 d . . . . .
O9 O -3.2381(8) 0.3299(4) 0.2610(4) 0.0259(15) Uani 1 1 d . . . . .
O10 O -3.4083(9) 0.4859(6) 0.3411(5) 0.0349(18) Uani 1 1 d . . . . .
O11 O -2.5535(8) 0.6502(5) 0.2430(4) 0.0294(14) Uani 1 1 d D . . . .
H11A H -2.516(4) 0.588(4) 0.266(6) 0.044 Uiso 1 1 d DR . . . .
H11B H -2.516(4) 0.711(4) 0.267(5) 0.044 Uiso 1 1 d DR . . . .
C1 C -3.7074(18) 0.4699(10) 0.4750(7) 0.044(3) Uani 1 1 d . . . . .
H1A H -3.7201 0.5438 0.4563 0.066 Uiso 1 1 calc GR . . . .
H1B H -3.5949 0.4619 0.5012 0.066 Uiso 1 1 calc GR . . . .
H1C H -3.8011 0.4534 0.5118 0.066 Uiso 1 1 calc GR . . . .
C2 C -3.661(2) 0.2836(10) 0.4261(8) 0.060(5) Uani 1 1 d . . . . .
H2A H -3.6828 0.2370 0.3810 0.090 Uiso 1 1 calc GR . . . .
H2B H -3.7270 0.2572 0.4712 0.090 Uiso 1 1 calc GR . . . .
H2C H -3.5367 0.2831 0.4385 0.090 Uiso 1 1 calc GR . . . .
N2 N -3.2817(13) 0.3830(7) 0.0833(5) 0.030(2) Uani 1 1 d . . . . .
H2D H -3.1663 0.3690 0.1067 0.037 Uiso 1 1 calc R . . . .
H2E H -3.3707 0.3520 0.1185 0.037 Uiso 1 1 calc R . . . .
C3 C -3.3093(19) 0.5024(9) 0.0780(8) 0.046(3) Uani 1 1 d . . . . .
H3A H -3.2319 0.5324 0.0381 0.069 Uiso 1 1 calc GR . . . .
H3B H -3.2836 0.5354 0.1287 0.069 Uiso 1 1 calc GR . . . .
H3C H -3.4304 0.5171 0.0638 0.069 Uiso 1 1 calc GR . . . .
C4 C -3.292(2) 0.3274(9) 0.0055(8) 0.051(3) Uani 1 1 d . . . . .
H4A H -3.1941 0.3503 -0.0273 0.076 Uiso 1 1 calc GR . . . .
H4B H -3.4014 0.3462 -0.0203 0.076 Uiso 1 1 calc GR . . . .
H4C H -3.2866 0.2496 0.0133 0.076 Uiso 1 1 calc GR . . . .
N1 N -3.7165(14) 0.3947(8) 0.4074(6) 0.033(2) Uani 1 1 d . . . . .
H1D H -3.8376 0.3928 0.3878 0.040 Uiso 1 1 calc R . . . .
H1E H -3.6421 0.4227 0.3649 0.040 Uiso 1 1 calc R . . . .

loop_
_atom_site_aniso_label
_atom_site_aniso_U_11
_atom_site_aniso_U_22
_atom_site_aniso_U_33
_atom_site_aniso_U_23
_atom_site_aniso_U_13
_atom_site_aniso_U_12
U1 0.01545(12) 0.01083(11) 0.01811(13) -0.00040(16) 0.00036(12) 0.00007(15)
Se1 0.0110(3) 0.0115(3) 0.0203(4) -0.0001(4) 0.0008(3) 0.0002(4)
Se2 0.0117(4) 0.0124(4) 0.0222(5) -0.0021(4) 0.0016(3) 0.0004(4)
O1 0.028(3) 0.023(3) 0.019(3) 0.003(3) -0.001(2) 0.002(4)
O2 0.030(3) 0.026(3) 0.017(3) 0.000(3) -0.001(2) 0.005(4)
O3 0.028(3) 0.014(3) 0.041(4) -0.004(3) -0.011(4) 0.000(3)
O4 0.019(4) 0.036(4) 0.041(4) 0.001(3) 0.011(3) 0.010(3)
O5 0.013(3) 0.020(3) 0.026(3) 0.014(3) 0.000(4) -0.003(2)
O6 0.027(4) 0.037(4) 0.025(3) 0.004(3) -0.008(3) 0.002(3)
O7 0.005(2) 0.020(3) 0.007(2) 0.008(3) -0.003(3) -0.003(2)
O8 0.029(4) 0.033(4) 0.023(3) 0.000(3) -0.007(3) 0.003(3)
O9 0.030(3) 0.012(3) 0.036(4) -0.008(3) -0.010(3) 0.002(2)
O10 0.016(4) 0.040(4) 0.049(5) 0.000(4) 0.009(4) 0.008(3)
O11 0.021(3) 0.016(2) 0.051(4) 0.000(4) -0.002(3) 0.001(3)
C1 0.052(8) 0.055(8) 0.025(6) -0.009(6) -0.008(5) 0.010(6)
C2 0.092(14) 0.033(7) 0.056(9) -0.004(6) -0.018(9) 0.006(7)
N2 0.027(5) 0.036(5) 0.029(5) 0.005(4) -0.002(4) 0.001(4)
C3 0.047(8) 0.044(7) 0.046(8) 0.000(6) -0.013(6) 0.005(6)
C4 0.063(8) 0.046(8) 0.044(7) -0.009(6) -0.015(6) 0.006(7)
N1 0.029(5) 0.044(5) 0.027(5) 0.008(4) -0.003(4) -0.005(4)

loop_
_atom_type_symbol
_atom_type_description
_atom_type_scat_dispersion_real
_atom_type_scat_dispersion_imag
_atom_type_scat_source
O O 0.0106 0.0060 'International Tables Vol C Tables 4.2.6.8 and 6.1.1.4'
Se Se -0.0929 2.2259 'International Tables Vol C Tables 4.2.6.8 and 6.1.1.4'
U U -9.6767 9.6646 'International Tables Vol C Tables 4.2.6.8 and 6.1.1.4'
C C 0.0033 0.0016 'International Tables Vol C Tables 4.2.6.8 and 6.1.1.4'
N N 0.0061 0.0033 'International Tables Vol C Tables 4.2.6.8 and 6.1.1.4'
H H 0.0000 0.0000 'International Tables Vol C Tables 4.2.6.8 and 6.1.1.4'

loop_
_geom_angle_atom_site_label_1
_geom_angle_atom_site_label_2
_geom_angle_atom_site_label_3
_geom_angle
_geom_angle_site_symmetry_1
_geom_angle_site_symmetry_3
O1 U1 O3 90.4(3) . .
O1 U1 O5 91.4(3) . 4_/55
O1 U1 O7 89.9(3) . .
O1 U1 O9 89.1(3) . 4_/55
O1 U1 O11 84.3(3) . .
O2 U1 O1 179.5(3) . .
O2 U1 O3 90.1(3) . .
O2 U1 O5 88.2(3) . 4_/55
O2 U1 O7 90.3(3) . .
O2 U1 O9 90.5(3) . 4_/55
O2 U1 O11 95.8(3) . .
O3 U1 O11 66.6(2) . .
O5 U1 O3 150.7(2) 4_/55 .
O5 U1 O9 75.49(19) 4_/55 4_/55
O5 U1 O11 142.6(2) 4_/55 .
O7 U1 O3 76.26(19) . .
O7 U1 O5 74.54(17) . 4_/55
O7 U1 O9 150.0(2) . 4_/55
O7 U1 O11 142.28(19) . .
O9 U1 O3 133.7(2) 4_/55 .
O9 U1 O11 67.4(2) 4_/55 .
O3 Se1 O5 105.7(3) . .
O4 Se1 O3 108.6(3) . .
O4 Se1 O5 106.8(3) . .
O6 Se1 O3 111.9(3) . .
O6 Se1 O4 112.4(4) . .
O6 Se1 O5 111.0(3) . .
O8 Se2 O7 111.2(3) . .
O8 Se2 O9 111.1(3) . .
O8 Se2 O10 112.2(4) . .
O9 Se2 O7 106.8(3) . .
O10 Se2 O7 106.6(3) . .
O10 Se2 O9 108.8(3) . .
Se1 O3 U1 138.0(4) . .
Se1 O5 U1 137.4(4) . 4_/45
Se2 O7 U1 141.6(3) . .
Se2 O9 U1 137.1(4) . 4_/45
U1 O11 H11A 109(2) . .
U1 O11 H11B 109(2) . .
H11A O11 H11B 114(4) . .
H1A C1 H1B 109.5 . .
H1A C1 H1C 109.5 . .
H1B C1 H1C 109.5 . .
N1 C1 H1A 109.5 . .
N1 C1 H1B 109.5 . .
N1 C1 H1C 109.5 . .
H2A C2 H2B 109.5 . .
H2A C2 H2C 109.5 . .
H2B C2 H2C 109.5 . .
N1 C2 H2A 109.5 . .
N1 C2 H2B 109.5 . .
N1 C2 H2C 109.5 . .
H2D N2 H2E 107.7 . .
C3 N2 H2D 108.9 . .
C3 N2 H2E 108.9 . .
C4 N2 H2D 108.9 . .
C4 N2 H2E 108.9 . .
C4 N2 C3 113.3(9) . .
N2 C3 H3A 109.5 . .
N2 C3 H3B 109.5 . .
N2 C3 H3C 109.5 . .
H3A C3 H3B 109.5 . .
H3A C3 H3C 109.5 . .
H3B C3 H3C 109.5 . .
N2 C4 H4A 109.5 . .
N2 C4 H4B 109.5 . .
N2 C4 H4C 109.5 . .
H4A C4 H4B 109.5 . .
H4A C4 H4C 109.5 . .
H4B C4 H4C 109.5 . .
C1 N1 H1D 108.8 . .
C1 N1 H1E 108.8 . .
C2 N1 C1 114.0(10) . .
C2 N1 H1D 108.8 . .
C2 N1 H1E 108.8 . .
H1D N1 H1E 107.7 . .

loop_
_geom_bond_atom_site_label_1
_geom_bond_atom_site_label_2
_geom_bond_distance
_geom_bond_site_symmetry_2
U1 O1 1.774(5) .
U1 O2 1.772(5) .
U1 O3 2.396(6) .
U1 O5 2.328(5) 4_/55
U1 O7 2.287(5) .
U1 O9 2.372(5) 4_/55
U1 O11 2.489(6) .
Se1 O3 1.647(6) .
Se1 O4 1.622(7) .
Se1 O5 1.663(5) .
Se1 O6 1.617(7) .
Se2 O7 1.694(5) .
Se2 O8 1.621(7) .
Se2 O9 1.642(5) .
Se2 O10 1.628(7) .
O5 U1 2.328(5) 4_/45
O9 U1 2.372(5) 4_/45
O11 H11A 0.89(3) .
O11 H11B 0.89(3) .
C1 H1A 0.9600 .
C1 H1B 0.9600 .
C1 H1C 0.9600 .
C1 N1 1.459(13) .
C2 H2A 0.9600 .
C2 H2B 0.9600 .
C2 H2C 0.9600 .
C2 N1 1.453(15) .
N2 H2D 0.9700 .
N2 H2E 0.9700 .
N2 C3 1.474(13) .
N2 C4 1.471(14) .
C3 H3A 0.9600 .
C3 H3B 0.9600 .
C3 H3C 0.9600 .
C4 H4A 0.9600 .
C4 H4B 0.9600 .
C4 H4C 0.9600 .
N1 H1D 0.9700 .
N1 H1E 0.9700 .

loop_
_geom_torsion_atom_site_label_1
_geom_torsion_atom_site_label_2
_geom_torsion_atom_site_label_3
_geom_torsion_atom_site_label_4
_geom_torsion
_geom_torsion_site_symmetry_1
_geom_torsion_site_symmetry_2
_geom_torsion_site_symmetry_3
_geom_torsion_site_symmetry_4
O3 Se1 O5 U1 126.9(5) . . . 4_/45
O4 Se1 O3 U1 134.9(5) . . . .
O4 Se1 O5 U1 -117.6(5) . . . 4_/45
O5 Se1 O3 U1 -110.8(6) . . . .
O6 Se1 O3 U1 10.2(7) . . . .
O6 Se1 O5 U1 5.3(6) . . . 4_/45
O7 Se2 O9 U1 113.4(5) . . . 4_/45
O8 Se2 O7 U1 -0.8(6) . . . .
O8 Se2 O9 U1 -8.0(7) . . . 4_/45
O9 Se2 O7 U1 -122.2(5) . . . .
O10 Se2 O7 U1 121.7(5) . . . .
O10 Se2 O9 U1 -131.9(5) . . . 4_/45

loop_
_twin_individual_id
_twin_individual_mass_fraction_refined
1 0.812(14)
2 0.188(14)

_cod_database_fobs_code 1561814
